data_7001697
loop_
_publ_author_name
'Zhou, Yong'
'Hu, Chun-Li'
'Hu, Ting'
'Kong, Fang'
'Mao, Jiang-Gao'

_publ_section_title
;
 Explorations of new second-order NLO materials in the
 AgI-MoVI/WVI-TeIV-O systems
;
_journal_issue 29
_journal_name_full 'Dalton Transactions'
_journal_page_first 5747
_journal_paper_doi 10.1039/b903159f
_journal_year 2009
_chemical_formula_sum 'Ag2 Mo O12 Te4'
_chemical_formula_weight 1014.08
_chemical_name_systematic
;
?
;
_space_group_IT_number 15
_symmetry_cell_setting monoclinic
_symmetry_space_group_name_Hall '-C 2yc'
_symmetry_space_group_name_H-M 'C 1 2/c 1'
_atom_sites_solution_primary direct
_atom_sites_solution_secondary difmap
_audit_creation_method SHELXL-97
_cell_angle_alpha 90.00
_cell_angle_beta 104.276(10)
_cell_angle_gamma 90.00
_cell_formula_units_Z 4
_cell_length_a 17.598(4)
_cell_length_b 5.8063(7)
_cell_length_c 11.3908(16)
_cell_measurement_reflns_used 1769
_cell_measurement_temperature 293(2)
_cell_measurement_theta_max 27.4680
_cell_measurement_theta_min 2.6335
_cell_volume 1128.0(3)
_computing_cell_refinement 'CrystalClear (Rigaku/MSC Inc., 2005)'
_computing_data_collection 'CrystalClear (Rigaku/MSC Inc., 2005)'
_computing_data_reduction 'CrystalClear (Rigaku/MSC Inc., 2005)'
_computing_structure_refinement 'SHELXL-97 (Sheldrick, 1997)'
_computing_structure_solution 'SHELXS-97 (Sheldrick, 1990)'
_diffrn_ambient_temperature 293(2)
_diffrn_detector_area_resol_mean 28.5714
_diffrn_measured_fraction_theta_full 0.984
_diffrn_measured_fraction_theta_max 0.984
_diffrn_measurement_device_type Saturn70
_diffrn_measurement_method CCD_Profile_fitting
_diffrn_radiation_monochromator graphite
_diffrn_radiation_source 'fine-focus sealed tube'
_diffrn_radiation_type MoK\a
_diffrn_radiation_wavelength 0.71073
_diffrn_reflns_av_R_equivalents 0.0477
_diffrn_reflns_av_sigmaI/netI 0.0504
_diffrn_reflns_limit_h_max 22
_diffrn_reflns_limit_h_min -18
_diffrn_reflns_limit_k_max 7
_diffrn_reflns_limit_k_min -7
_diffrn_reflns_limit_l_max 14
_diffrn_reflns_limit_l_min -14
_diffrn_reflns_number 4127
_diffrn_reflns_theta_full 27.46
_diffrn_reflns_theta_max 27.46
_diffrn_reflns_theta_min 2.39
_diffrn_standards_decay_% <1.0%
_exptl_absorpt_coefficient_mu 14.735
_exptl_absorpt_correction_T_max 1.0000
_exptl_absorpt_correction_T_min 0.4531
_exptl_absorpt_correction_type multi-scan
_exptl_crystal_colour Colorless
_exptl_crystal_density_diffrn 5.972
_exptl_crystal_density_method 'not measured'
_exptl_crystal_description Prism
_exptl_crystal_F_000 1760
_exptl_crystal_size_max 0.300
_exptl_crystal_size_mid 0.1000
_exptl_crystal_size_min 0.0400
_refine_diff_density_max 1.327
_refine_diff_density_min -1.270
_refine_diff_density_rms 0.320
_refine_ls_extinction_method none
_refine_ls_goodness_of_fit_ref 1.052
_refine_ls_matrix_type full
_refine_ls_number_parameters 87
_refine_ls_number_reflns 1268
_refine_ls_number_restraints 0
_refine_ls_restrained_S_all 1.052
_refine_ls_R_factor_all 0.0285
_refine_ls_R_factor_gt 0.0247
_refine_ls_shift/su_max 0.000
_refine_ls_shift/su_mean 0.000
_refine_ls_structure_factor_coef Fsqd
_refine_ls_weighting_details 'calc w=1/[\s^2^(Fo^2^)+(0.0539P)^2^+0.0000P] where P=(Fo^2^+2Fc^2^)/3'
_refine_ls_weighting_scheme calc
_refine_ls_wR_factor_gt 0.0611
_refine_ls_wR_factor_ref 0.0926
_reflns_number_gt 1123
_reflns_number_total 1268
_reflns_threshold_expression >2sigma(I)
_cod_data_source_file b903159f.txt
_cod_data_source_block Ag2MoTe4O12
_cod_depositor_comments
;
The following automatic conversions were performed:
'_exptl_absorpt_correction_type' value 'Multi-scan' changed to
'multi-scan' according to
'/home/saulius/struct/CIF-dictionaries/cif_core.dic' dictionary named
'cif_core.dic' version 2.4.1 from 2010-06-29.

Automatic conversion script
Id: cif_fix_enum 1527 2010-12-29 10:47:43Z saulius 
;
_cod_original_sg_symbol_H-M c2/c
_cod_database_code 7001697

loop_
_symmetry_equiv_pos_as_xyz
'x, y, z'
'-x, y, -z+1/2'
'x+1/2, y+1/2, z'
'-x+1/2, y+1/2, -z+1/2'
'-x, -y, -z'
'x, -y, z-1/2'
'-x+1/2, -y+1/2, -z'
'x+1/2, -y+1/2, z-1/2'

loop_
_atom_site_label
_atom_site_type_symbol
_atom_site_fract_x
_atom_site_fract_y
_atom_site_fract_z
_atom_site_U_iso_or_equiv
_atom_site_adp_type
_atom_site_occupancy
_atom_site_symmetry_multiplicity
_atom_site_calc_flag
_atom_site_refinement_flags
_atom_site_disorder_assembly
_atom_site_disorder_group
Te1 Te 0.15520(3) 0.17226(9) 0.43070(4) 0.01032(18) Uani 1 1 d . . .
Te2 Te 0.09323(3) -0.27801(8) 0.59416(4) 0.01003(18) Uani 1 1 d . . .
Ag1 Ag 0.28638(4) 0.21968(11) 0.22833(6) 0.0198(2) Uani 1 1 d . . .
Mo1 Mo 0.0000 0.15851(14) 0.7500 0.0091(2) Uani 1 2 d S . .
O4 O 0.0108(3) -0.1284(9) 0.6334(5) 0.0138(11) Uani 1 1 d . . .
O1 O 0.1083(3) -0.0973(8) 0.3351(4) 0.0125(11) Uani 1 1 d . . .
O2 O 0.2544(3) 0.0693(10) 0.4259(5) 0.0157(11) Uani 1 1 d . . .
O6 O 0.0219(3) 0.3431(9) 0.6447(5) 0.0203(13) Uani 1 1 d . . .
O3 O 0.1564(3) -0.0096(9) 0.5833(5) 0.0166(11) Uani 1 1 d . . .
O5 O 0.1535(3) -0.3442(9) 0.7504(5) 0.0135(11) Uani 1 1 d . . .

loop_
_atom_site_aniso_label
_atom_site_aniso_U_11
_atom_site_aniso_U_22
_atom_site_aniso_U_33
_atom_site_aniso_U_23
_atom_site_aniso_U_13
_atom_site_aniso_U_12
Te1 0.0111(3) 0.0092(3) 0.0107(3) -0.00133(17) 0.0027(2) -0.00090(15)
Te2 0.0114(3) 0.0104(3) 0.0079(3) -0.00152(17) 0.0016(2) 0.00046(17)
Ag1 0.0162(3) 0.0155(3) 0.0296(4) 0.0065(3) 0.0093(3) 0.0018(2)
Mo1 0.0100(4) 0.0056(4) 0.0103(5) 0.000 -0.0004(3) 0.000
O4 0.011(2) 0.015(2) 0.016(3) -0.005(2) 0.005(2) 0.001(2)
O1 0.012(2) 0.010(2) 0.014(3) -0.002(2) -0.001(2) -0.0005(19)
O2 0.010(2) 0.021(3) 0.017(3) -0.001(2) 0.004(2) 0.002(2)
O6 0.018(3) 0.016(3) 0.022(3) 0.006(2) -0.003(2) -0.006(2)
O3 0.022(3) 0.016(3) 0.012(2) 0.001(2) 0.005(2) -0.006(2)
O5 0.017(3) 0.013(2) 0.010(3) -0.001(2) 0.002(2) 0.002(2)

loop_
_atom_type_symbol
_atom_type_description
_atom_type_scat_dispersion_real
_atom_type_scat_dispersion_imag
_atom_type_scat_source
O O 0.0106 0.0060 'International Tables Vol C Tables 4.2.6.8 and 6.1.1.4'
Mo Mo -1.6832 0.6857 'International Tables Vol C Tables 4.2.6.8 and 6.1.1.4'
Ag Ag -0.8971 1.1015 'International Tables Vol C Tables 4.2.6.8 and 6.1.1.4'
Te Te -0.5308 1.6751 'International Tables Vol C Tables 4.2.6.8 and 6.1.1.4'

loop_
_geom_angle_atom_site_label_1
_geom_angle_atom_site_label_2
_geom_angle_atom_site_label_3
_geom_angle
_geom_angle_site_symmetry_1
_geom_angle_site_symmetry_3
_geom_angle_publ_flag
O2 Te1 O1 89.8(2) . . ?
O2 Te1 O3 92.7(2) . . ?
O1 Te1 O3 88.5(2) . . ?
O2 Te1 O5 85.3(2) . 6 ?
O1 Te1 O5 86.52(19) . 6 ?
O3 Te1 O5 174.6(2) . 6 ?
O2 Te1 O2 76.1(2) . 7_556 ?
O1 Te1 O2 163.24(18) . 7_556 ?
O3 Te1 O2 83.21(19) . 7_556 ?
O5 Te1 O2 101.07(18) 6 7_556 ?
O4 Te2 O5 99.3(2) . . ?
O4 Te2 O3 97.8(2) . . ?
O5 Te2 O3 91.5(2) . . ?
O1 Ag1 O5 94.50(17) 4 7_546 ?
O1 Ag1 O5 135.12(16) 4 6 ?
O5 Ag1 O5 130.19(18) 7_546 6 ?
O1 Ag1 Ag1 143.34(12) 4 4_545 ?
O5 Ag1 Ag1 50.05(13) 7_546 4_545 ?
O5 Ag1 Ag1 80.30(12) 6 4_545 ?
O1 Ag1 Ag1 90.72(12) 4 4 ?
O5 Ag1 Ag1 165.91(13) 7_546 4 ?
O5 Ag1 Ag1 47.17(12) 6 4 ?
Ag1 Ag1 Ag1 125.93(4) 4_545 4 ?
O6 Mo1 O6 103.0(4) . 2_556 ?
O6 Mo1 O1 95.8(2) . 6_556 ?
O6 Mo1 O1 97.3(2) 2_556 6_556 ?
O6 Mo1 O1 97.3(2) . 5_556 ?
O6 Mo1 O1 95.8(2) 2_556 5_556 ?
O1 Mo1 O1 159.0(3) 6_556 5_556 ?
O6 Mo1 O4 89.0(2) . . ?
O6 Mo1 O4 166.8(3) 2_556 . ?
O1 Mo1 O4 86.68(19) 6_556 . ?
O1 Mo1 O4 77.1(2) 5_556 . ?
O6 Mo1 O4 166.8(3) . 2_556 ?
O6 Mo1 O4 89.0(2) 2_556 2_556 ?
O1 Mo1 O4 77.1(2) 6_556 2_556 ?
O1 Mo1 O4 86.68(19) 5_556 2_556 ?
O4 Mo1 O4 79.6(3) . 2_556 ?
Te2 O4 Mo1 134.9(3) . . ?
Mo1 O1 Te1 130.3(3) 5_556 . ?
Mo1 O1 Ag1 120.3(2) 5_556 4_545 ?
Te1 O1 Ag1 105.6(2) . 4_545 ?
Te1 O2 Te1 103.9(2) . 7_556 ?
Te2 O3 Te1 126.1(2) . . ?
Te2 O5 Te1 130.2(3) . 6_556 ?
Te2 O5 Ag1 114.4(2) . 7_546 ?
Te1 O5 Ag1 113.5(2) 6_556 7_546 ?
Te2 O5 Ag1 99.7(2) . 6_556 ?
Te1 O5 Ag1 99.08(18) 6_556 6_556 ?
Ag1 O5 Ag1 82.78(16) 7_546 6_556 ?

loop_
_geom_bond_atom_site_label_1
_geom_bond_atom_site_label_2
_geom_bond_distance
_geom_bond_site_symmetry_2
_geom_bond_publ_flag
Te1 O2 1.859(5) . ?
Te1 O1 1.968(5) . ?
Te1 O3 2.029(5) . ?
Te1 O5 2.278(5) 6 ?
Te1 O2 2.483(5) 7_556 ?
Te2 O4 1.838(5) . ?
Te2 O5 1.873(5) . ?
Te2 O3 1.935(5) . ?
Ag1 O1 2.397(5) 4 ?
Ag1 O5 2.409(5) 7_546 ?
Ag1 O5 2.519(5) 6 ?
Ag1 Ag1 3.2593(7) 4_545 ?
Ag1 Ag1 3.2593(7) 4 ?
Mo1 O6 1.722(6) . ?
Mo1 O6 1.722(6) 2_556 ?
Mo1 O1 1.946(5) 6_556 ?
Mo1 O1 1.946(5) 5_556 ?
Mo1 O4 2.168(5) . ?
Mo1 O4 2.168(5) 2_556 ?
O1 Mo1 1.946(5) 5_556 ?
O1 Ag1 2.397(5) 4_545 ?
O2 Te1 2.483(5) 7_556 ?
O5 Te1 2.278(5) 6_556 ?
O5 Ag1 2.409(5) 7_546 ?
O5 Ag1 2.519(5) 6_556 ?
